data_2019143
loop_
_publ_author_name
'Gui, Liu-cheng'
'Liang, Guang-ming'
'Zou, Hua-hong'
'Hou, Zhong'

_publ_section_title
;
 One-dimensional Cu^I^ and Ag^I^ ladder-like coordination polymers
 supported by 2-ethyl-1-(pyridin-3-ylmethyl)-1<i>H</i>-benzimidazole
;
_journal_issue 9
_journal_name_full 'Acta Crystallographica Section C'
_journal_page_first 1017
_journal_page_last 1021
_journal_paper_doi 10.1107/S0108270113019963
_journal_volume 69
_journal_year 2013
_chemical_formula_iupac '[Cu (C15 H15 N3)2] B F4, C2 H3 N'
_chemical_formula_moiety 'C30 H30 Cu N6 +, B F4 -, C2 H3 N'
_chemical_formula_sum 'C32 H33 B Cu F4 N7'
_chemical_formula_weight 666.00
_chemical_name_systematic
;Poly[[bis[\m~2~-2-ethyl-1-(pyridin-3-ylmethyl)-1<i>H</i>-benzimidazole-\k^2^<i>N</i>^1^:<i>N</i>^3^]copper(I)] tetrafluoroborate acetonitrile
monosolvate]
;
_space_group_IT_number 2
_symmetry_cell_setting triclinic
_symmetry_space_group_name_Hall '-P 1'
_symmetry_space_group_name_H-M 'P -1'
_atom_sites_solution_hydrogens geom
_atom_sites_solution_primary direct
_atom_sites_solution_secondary difmap
_audit_creation_method SHELXL-97
_cell_angle_alpha 89.912(2)
_cell_angle_beta 72.786(2)
_cell_angle_gamma 84.5990(10)
_cell_formula_units_Z 2
_cell_length_a 9.3674(4)
_cell_length_b 12.5367(6)
_cell_length_c 13.3150(7)
_cell_measurement_temperature 298(2)
_cell_measurement_theta_max 25.00
_cell_measurement_theta_min 2.21
_cell_volume 1486.42(12)
_computing_cell_refinement 'SAINT (Bruker, 2007)'
_computing_data_collection 'SMART (Bruker, 2001)'
_computing_data_reduction 'SAINT (Bruker, 2007)'
_computing_molecular_graphics 'SHELXTL97 (Sheldrick, 2008)'
_computing_publication_material 'SHELXTL97 (Sheldrick, 2008)'
_computing_structure_refinement 'SHELXL97 (Sheldrick, 2008)'
_computing_structure_solution 'SHELXS97 (Sheldrick, 2008)'
_diffrn_ambient_temperature 298(2)
_diffrn_measured_fraction_theta_full 0.989
_diffrn_measured_fraction_theta_max 0.989
_diffrn_measurement_device_type 'Bruker SMART CCD area-detector'
_diffrn_measurement_method '\w scans'
_diffrn_radiation_monochromator graphite
_diffrn_radiation_source 'fine-focus sealed tube'
_diffrn_radiation_type MoK\a
_diffrn_radiation_wavelength 0.71073
_diffrn_reflns_av_R_equivalents 0.0198
_diffrn_reflns_av_sigmaI/netI 0.0257
_diffrn_reflns_limit_h_max 12
_diffrn_reflns_limit_h_min -11
_diffrn_reflns_limit_k_max 16
_diffrn_reflns_limit_k_min -16
_diffrn_reflns_limit_l_max 17
_diffrn_reflns_limit_l_min -17
_diffrn_reflns_number 14603
_diffrn_reflns_theta_full 27.48
_diffrn_reflns_theta_max 27.48
_diffrn_reflns_theta_min 3.16
_exptl_absorpt_coefficient_mu 0.796
_exptl_absorpt_correction_T_max 0.8899
_exptl_absorpt_correction_T_min 0.6135
_exptl_absorpt_correction_type multi-scan
_exptl_absorpt_process_details '(SADABS; Bruker, 2001)'
_exptl_crystal_colour yellow
_exptl_crystal_density_diffrn 1.488
_exptl_crystal_density_method 'not measured'
_exptl_crystal_description block
_exptl_crystal_F_000 688
_exptl_crystal_size_max 0.68
_exptl_crystal_size_mid 0.21
_exptl_crystal_size_min 0.15
_refine_diff_density_max 2.175
_refine_diff_density_min -0.912
_refine_ls_extinction_method none
_refine_ls_goodness_of_fit_ref 1.086
_refine_ls_hydrogen_treatment constr
_refine_ls_matrix_type full
_refine_ls_number_parameters 408
_refine_ls_number_reflns 6748
_refine_ls_number_restraints 20
_refine_ls_restrained_S_all 1.132
_refine_ls_R_factor_all 0.0522
_refine_ls_R_factor_gt 0.0470
_refine_ls_shift/su_max 0.001
_refine_ls_shift/su_mean 0.000
_refine_ls_structure_factor_coef Fsqd
_refine_ls_weighting_details 'calc w=1/[\s^2^(Fo^2^)+(0.0762P)^2^+1.6320P] where P=(Fo^2^+2Fc^2^)/3'
_refine_ls_weighting_scheme calc
_refine_ls_wR_factor_gt 0.1368
_refine_ls_wR_factor_ref 0.1414
_reflns_number_gt 6004
_reflns_number_total 6748
_reflns_threshold_expression I>2sigma(I)
_cod_data_source_file wq3040.cif
_cod_data_source_block 1
_cod_database_code 2019143
_cod_database_fobs_code 2019143

loop_
_symmetry_equiv_pos_as_xyz
'x, y, z'
'-x, -y, -z'

loop_
_atom_site_type_symbol
_atom_site_label
_atom_site_fract_x
_atom_site_fract_y
_atom_site_fract_z
_atom_site_U_iso_or_equiv
_atom_site_adp_type
_atom_site_calc_flag
_atom_site_refinement_flags
_atom_site_occupancy
_atom_site_symmetry_multiplicity
Cu Cu1 0.42937(3) 0.24036(2) 0.32103(2) 0.02427(12) Uani d . 1 1
N N1 0.2425(2) 0.25010(17) 0.27419(17) 0.0219(4) Uani d . 1 1
N N2 0.0736(2) 0.30988(17) 0.19341(17) 0.0224(4) Uani d . 1 1
N N3 -0.4284(2) 0.36926(18) 0.28324(19) 0.0264(5) Uani d . 1 1
N N4 0.4437(2) 0.20740(18) 0.46810(17) 0.0236(4) Uani d . 1 1
N N5 0.3778(2) 0.18863(17) 0.64224(17) 0.0219(4) Uani d . 1 1
C C1 0.1811(3) 0.1626(2) 0.24431(19) 0.0203(5) Uani d . 1 1
C C2 0.2104(3) 0.0532(2) 0.2570(2) 0.0237(5) Uani d . 1 1
H H2A 0.2781 0.0279 0.2925 0.028 Uiso calc R 1 1
C C3 0.1360(3) -0.0165(2) 0.2153(2) 0.0262(5) Uani d . 1 1
H H3A 0.1537 -0.0898 0.2231 0.031 Uiso calc R 1 1
C C4 0.0341(3) 0.0211(2) 0.1613(2) 0.0258(5) Uani d . 1 1
H H4A -0.0128 -0.0281 0.1330 0.031 Uiso calc R 1 1
C C5 0.0017(3) 0.1294(2) 0.1492(2) 0.0242(5) Uani d . 1 1
H H5A -0.0664 0.1545 0.1140 0.029 Uiso calc R 1 1
C C6 0.0762(3) 0.1991(2) 0.19250(19) 0.0211(5) Uani d . 1 1
C C7 0.1748(3) 0.3359(2) 0.2426(2) 0.0218(5) Uani d . 1 1
C C8 0.2027(3) 0.4474(2) 0.2649(2) 0.0287(6) Uani d . 1 1
H H8A 0.1613 0.4969 0.2223 0.034 Uiso calc R 1 1
H H8B 0.3099 0.4527 0.2463 0.034 Uiso calc R 1 1
C C9 0.1310(4) 0.4775(3) 0.3803(3) 0.0410(7) Uani d . 1 1
H H9A 0.1551 0.5477 0.3942 0.061 Uiso calc R 1 1
H H9B 0.1685 0.4265 0.4225 0.061 Uiso calc R 1 1
H H9C 0.0240 0.4775 0.3974 0.061 Uiso calc R 1 1
C C10 -0.0160(3) 0.3819(2) 0.1425(2) 0.0258(5) Uani d . 1 1
H H10A -0.0228 0.3466 0.0795 0.031 Uiso calc R 1 1
H H10B 0.0344 0.4461 0.1214 0.031 Uiso calc R 1 1
C C11 -0.1724(3) 0.4132(2) 0.2146(2) 0.0246(5) Uani d . 1 1
C C12 -0.2054(3) 0.5024(2) 0.2813(3) 0.0348(6) Uani d . 1 1
H H12A -0.1317 0.5475 0.2806 0.042 Uiso calc R 1 1
C C13 -0.3498(3) 0.5242(2) 0.3495(3) 0.0390(7) Uani d . 1 1
H H13A -0.3742 0.5842 0.3945 0.047 Uiso calc R 1 1
C C14 -0.4565(3) 0.4553(2) 0.3491(3) 0.0334(6) Uani d . 1 1
H H14A -0.5519 0.4690 0.3966 0.040 Uiso calc R 1 1
C C15 -0.2892(3) 0.3507(2) 0.2169(2) 0.0241(5) Uani d . 1 1
H H15A -0.2691 0.2927 0.1696 0.029 Uiso calc R 1 1
C C16 0.5692(3) 0.2153(2) 0.5031(2) 0.0224(5) Uani d . 1 1
C C17 0.7172(3) 0.2302(2) 0.4468(2) 0.0292(6) Uani d . 1 1
H H17A 0.7471 0.2342 0.3739 0.035 Uiso calc R 1 1
C C18 0.8175(3) 0.2389(2) 0.5038(2) 0.0316(6) Uani d . 1 1
H H18A 0.9167 0.2490 0.4684 0.038 Uiso calc R 1 1
C C19 0.7736(3) 0.2327(2) 0.6133(2) 0.0305(6) Uani d . 1 1
H H19A 0.8437 0.2408 0.6490 0.037 Uiso calc R 1 1
C C20 0.6278(3) 0.2147(2) 0.6704(2) 0.0265(5) Uani d . 1 1
H H20A 0.5986 0.2093 0.7432 0.032 Uiso calc R 1 1
C C21 0.5286(3) 0.20541(19) 0.6119(2) 0.0213(5) Uani d . 1 1
C C22 0.3333(3) 0.1911(2) 0.5532(2) 0.0225(5) Uani d . 1 1
C C23 0.1791(3) 0.1729(2) 0.5521(2) 0.0287(6) Uani d . 1 1
H H23A 0.1614 0.2033 0.4893 0.034 Uiso calc R 1 1
H H23B 0.1065 0.2095 0.6127 0.034 Uiso calc R 1 1
C C24 0.1566(3) 0.0542(3) 0.5543(2) 0.0361(7) Uani d . 1 1
H H24A 0.0574 0.0454 0.5509 0.054 Uiso calc R 1 1
H H24B 0.1687 0.0248 0.6182 0.054 Uiso calc R 1 1
H H24C 0.2294 0.0176 0.4951 0.054 Uiso calc R 1 1
C C25 0.2879(3) 0.1741(2) 0.7503(2) 0.0268(5) Uani d . 1 1
H H25A 0.1835 0.1739 0.7525 0.032 Uiso calc R 1 1
H H25B 0.2950 0.2345 0.7934 0.032 Uiso calc R 1 1
C C26 0.3357(3) 0.0720(2) 0.7968(2) 0.0230(5) Uani d . 1 1
C C27 0.3125(3) 0.0668(2) 0.9045(2) 0.0325(6) Uani d . 1 1
H H27A 0.2703 0.1267 0.9480 0.039 Uiso calc R 1 1
C C28 0.3528(4) -0.0283(3) 0.9463(2) 0.0364(7) Uani d . 1 1
H H28A 0.3378 -0.0334 1.0183 0.044 Uiso calc R 1 1
N N7 0.6571(12) 0.7019(7) -0.0088(9) 0.223(5) Uani d DU 1 1
C C31 0.6053(9) 0.6234(8) 0.0375(6) 0.163(4) Uani d DU 1 1
C C32 0.5185(11) 0.5398(8) 0.0993(5) 0.329(9) Uani d DU 1 1
H H32A 0.4936 0.5576 0.1729 0.493 Uiso calc R 1 1
H H32B 0.5777 0.4718 0.0846 0.493 Uiso calc RD 1 1
H H32C 0.4279 0.5360 0.0802 0.493 Uiso calc RD 1 1
B B1 0.1334(4) 0.7004(3) 0.1088(3) 0.0328(7) Uani d . 1 1
F F1 0.2692(3) 0.7337(2) 0.1087(2) 0.0653(7) Uani d . 1 1
F F2 0.0565(4) 0.77528(18) 0.06303(19) 0.0726(8) Uani d . 1 1
F F3 0.0482(2) 0.69078(16) 0.21312(14) 0.0425(4) Uani d . 1 1
F F4 0.1548(2) 0.60215(14) 0.05601(14) 0.0417(4) Uani d . 1 1
C C29 0.4154(3) -0.1153(2) 0.8800(2) 0.0294(6) Uani d . 1 1
H H29A 0.4434 -0.1786 0.9088 0.035 Uiso calc R 1 1
N N6 0.4381(2) -0.11307(18) 0.77614(17) 0.0240(4) Uani d . 1 1
C C30 0.3979(3) -0.0203(2) 0.73583(19) 0.0216(5) Uani d . 1 1
H H30A 0.4125 -0.0179 0.6637 0.026 Uiso calc R 1 1

loop_
_atom_site_aniso_label
_atom_site_aniso_U_11
_atom_site_aniso_U_22
_atom_site_aniso_U_33
_atom_site_aniso_U_12
_atom_site_aniso_U_13
_atom_site_aniso_U_23
Cu1 0.01949(17) 0.02608(18) 0.03104(19) 0.00154(12) -0.01450(13) -0.00219(12)
N1 0.0167(9) 0.0234(10) 0.0271(10) 0.0003(8) -0.0096(8) -0.0004(8)
N2 0.0161(9) 0.0239(10) 0.0299(11) -0.0011(8) -0.0115(8) 0.0022(8)
N3 0.0185(10) 0.0249(11) 0.0380(12) -0.0013(8) -0.0121(9) 0.0007(9)
N4 0.0146(9) 0.0292(11) 0.0289(11) -0.0011(8) -0.0099(8) -0.0011(8)
N5 0.0154(9) 0.0236(10) 0.0273(11) 0.0013(8) -0.0083(8) -0.0017(8)
C1 0.0152(10) 0.0244(12) 0.0219(11) -0.0006(9) -0.0070(9) -0.0017(9)
C2 0.0184(11) 0.0272(12) 0.0265(12) 0.0003(9) -0.0091(9) 0.0022(9)
C3 0.0225(12) 0.0240(12) 0.0313(13) -0.0022(10) -0.0068(10) 0.0008(10)
C4 0.0201(11) 0.0290(13) 0.0295(13) -0.0060(10) -0.0081(10) -0.0028(10)
C5 0.0171(11) 0.0315(13) 0.0255(12) -0.0018(10) -0.0087(9) 0.0004(10)
C6 0.0149(10) 0.0244(12) 0.0237(11) 0.0000(9) -0.0059(9) 0.0017(9)
C7 0.0141(10) 0.0242(12) 0.0277(12) 0.0008(9) -0.0080(9) -0.0012(9)
C8 0.0227(12) 0.0249(13) 0.0428(15) -0.0024(10) -0.0161(11) 0.0018(11)
C9 0.0428(17) 0.0322(15) 0.0492(18) 0.0005(13) -0.0168(15) -0.0122(13)
C10 0.0187(11) 0.0287(13) 0.0336(13) -0.0021(10) -0.0133(10) 0.0078(10)
C11 0.0188(11) 0.0204(11) 0.0391(14) -0.0017(9) -0.0155(10) 0.0074(10)
C12 0.0233(13) 0.0239(13) 0.062(2) -0.0019(10) -0.0206(13) -0.0026(12)
C13 0.0274(14) 0.0240(13) 0.067(2) 0.0042(11) -0.0185(14) -0.0142(13)
C14 0.0201(12) 0.0294(14) 0.0506(17) 0.0054(10) -0.0128(12) -0.0085(12)
C15 0.0188(11) 0.0237(12) 0.0334(13) -0.0006(9) -0.0136(10) 0.0010(10)
C16 0.0166(11) 0.0251(12) 0.0291(12) -0.0006(9) -0.0128(10) 0.0006(9)
C17 0.0182(12) 0.0389(15) 0.0330(14) -0.0041(11) -0.0112(10) 0.0081(11)
C18 0.0182(12) 0.0370(15) 0.0450(16) -0.0076(11) -0.0161(11) 0.0117(12)
C19 0.0247(13) 0.0316(14) 0.0442(16) -0.0055(11) -0.0232(12) 0.0062(11)
C20 0.0260(13) 0.0272(13) 0.0311(13) -0.0010(10) -0.0163(11) 0.0007(10)
C21 0.0165(11) 0.0188(11) 0.0300(12) -0.0003(9) -0.0097(9) -0.0012(9)
C22 0.0162(11) 0.0235(12) 0.0287(12) 0.0022(9) -0.0095(9) -0.0034(9)
C23 0.0129(11) 0.0407(15) 0.0341(14) -0.0028(10) -0.0092(10) -0.0014(11)
C24 0.0277(14) 0.0476(18) 0.0373(15) -0.0150(13) -0.0130(12) -0.0007(13)
C25 0.0204(12) 0.0294(13) 0.0271(13) 0.0046(10) -0.0037(10) -0.0032(10)
C26 0.0146(10) 0.0285(12) 0.0242(12) -0.0004(9) -0.0037(9) -0.0021(9)
C27 0.0305(14) 0.0385(15) 0.0249(13) 0.0033(12) -0.0046(11) -0.0073(11)
C28 0.0381(16) 0.0488(18) 0.0200(12) -0.0009(13) -0.0061(11) 0.0009(11)
N7 0.185(8) 0.191(9) 0.219(10) -0.045(7) 0.062(7) -0.061(7)
C31 0.110(6) 0.216(9) 0.097(5) 0.067(5) 0.046(4) 0.071(5)
C32 0.142(9) 0.268(14) 0.457(17) 0.053(9) 0.071(12) 0.198(13)
B1 0.0459(19) 0.0272(15) 0.0255(15) -0.0008(14) -0.0120(13) 0.0028(11)
F1 0.0552(14) 0.0650(15) 0.0721(16) -0.0250(12) -0.0073(12) -0.0162(12)
F2 0.136(2) 0.0401(11) 0.0522(13) 0.0193(13) -0.0523(15) 0.0049(9)
F3 0.0422(10) 0.0499(11) 0.0315(9) 0.0071(8) -0.0087(8) 0.0014(8)
F4 0.0626(12) 0.0299(9) 0.0356(9) -0.0032(8) -0.0194(9) -0.0026(7)
C29 0.0270(13) 0.0358(14) 0.0267(13) -0.0018(11) -0.0103(11) 0.0065(11)
N6 0.0182(10) 0.0277(11) 0.0269(11) -0.0001(8) -0.0087(8) -0.0009(8)
C30 0.0173(11) 0.0269(12) 0.0212(11) 0.0005(9) -0.0072(9) -0.0011(9)

loop_
_atom_type_symbol
_atom_type_description
_atom_type_scat_dispersion_real
_atom_type_scat_dispersion_imag
_atom_type_scat_source
C C 0.0033 0.0016 'International Tables Vol C Tables 4.2.6.8 and 6.1.1.4'
H H 0.0000 0.0000 'International Tables Vol C Tables 4.2.6.8 and 6.1.1.4'
B B 0.0013 0.0007 'International Tables Vol C Tables 4.2.6.8 and 6.1.1.4'
Cu Cu 0.3201 1.2651 'International Tables Vol C Tables 4.2.6.8 and 6.1.1.4'
F F 0.0171 0.0103 'International Tables Vol C Tables 4.2.6.8 and 6.1.1.4'
N N 0.0061 0.0033 'International Tables Vol C Tables 4.2.6.8 and 6.1.1.4'

loop_
_geom_angle_atom_site_label_1
_geom_angle_atom_site_label_2
_geom_angle_atom_site_label_3
_geom_angle_site_symmetry_1
_geom_angle_site_symmetry_3
_geom_angle
_geom_angle_publ_flag
N1 Cu1 N4 . . 126.94(9) y
N1 Cu1 N6 . 2_656 101.41(8) y
N4 Cu1 N6 . 2_656 104.97(9) y
N1 Cu1 N3 . 1_655 118.24(8) y
N4 Cu1 N3 . 1_655 99.80(9) y
N6 Cu1 N3 2_656 1_655 102.48(9) y
C7 N1 C1 . . 105.5(2) ?
C7 N1 Cu1 . . 128.08(17) ?
C1 N1 Cu1 . . 124.81(16) ?
C7 N2 C6 . . 107.2(2) ?
C7 N2 C10 . . 128.2(2) ?
C6 N2 C10 . . 124.4(2) ?
C15 N3 C14 . . 117.2(2) ?
C15 N3 Cu1 . 1_455 119.66(18) ?
C14 N3 Cu1 . 1_455 119.59(19) ?
C22 N4 C16 . . 105.4(2) ?
C22 N4 Cu1 . . 127.69(17) ?
C16 N4 Cu1 . . 126.17(17) ?
C22 N5 C21 . . 107.0(2) ?
C22 N5 C25 . . 128.4(2) ?
C21 N5 C25 . . 124.6(2) ?
C2 C1 N1 . . 130.6(2) ?
C2 C1 C6 . . 120.1(2) ?
N1 C1 C6 . . 109.3(2) ?
C3 C2 C1 . . 117.9(2) ?
C3 C2 H2A . . 121.0 ?
C1 C2 H2A . . 121.0 ?
C2 C3 C4 . . 121.4(2) ?
C2 C3 H3A . . 119.3 ?
C4 C3 H3A . . 119.3 ?
C5 C4 C3 . . 121.6(2) ?
C5 C4 H4A . . 119.2 ?
C3 C4 H4A . . 119.2 ?
C4 C5 C6 . . 116.6(2) ?
C4 C5 H5A . . 121.7 ?
C6 C5 H5A . . 121.7 ?
N2 C6 C5 . . 132.0(2) ?
N2 C6 C1 . . 105.6(2) ?
C5 C6 C1 . . 122.4(2) ?
N1 C7 N2 . . 112.4(2) ?
N1 C7 C8 . . 122.6(2) ?
N2 C7 C8 . . 124.9(2) ?
C7 C8 C9 . . 110.5(2) ?
C7 C8 H8A . . 109.6 ?
C9 C8 H8A . . 109.6 ?
C7 C8 H8B . . 109.6 ?
C9 C8 H8B . . 109.6 ?
H8A C8 H8B . . 108.1 ?
C8 C9 H9A . . 109.5 ?
C8 C9 H9B . . 109.5 ?
H9A C9 H9B . . 109.5 ?
C8 C9 H9C . . 109.5 ?
H9A C9 H9C . . 109.5 ?
H9B C9 H9C . . 109.5 ?
N2 C10 C11 . . 112.0(2) ?
N2 C10 H10A . . 109.2 ?
C11 C10 H10A . . 109.2 ?
N2 C10 H10B . . 109.2 ?
C11 C10 H10B . . 109.2 ?
H10A C10 H10B . . 107.9 ?
C12 C11 C15 . . 117.6(2) ?
C12 C11 C10 . . 122.0(2) ?
C15 C11 C10 . . 120.4(2) ?
C11 C12 C13 . . 119.4(3) ?
C11 C12 H12A . . 120.3 ?
C13 C12 H12A . . 120.3 ?
C14 C13 C12 . . 118.9(3) ?
C14 C13 H13A . . 120.6 ?
C12 C13 H13A . . 120.6 ?
N3 C14 C13 . . 123.0(3) ?
N3 C14 H14A . . 118.5 ?
C13 C14 H14A . . 118.5 ?
N3 C15 C11 . . 123.9(2) ?
N3 C15 H15A . . 118.1 ?
C11 C15 H15A . . 118.1 ?
C21 C16 C17 . . 120.2(2) ?
C21 C16 N4 . . 109.5(2) ?
C17 C16 N4 . . 130.3(2) ?
C18 C17 C16 . . 117.4(3) ?
C18 C17 H17A . . 121.3 ?
C16 C17 H17A . . 121.3 ?
C17 C18 C19 . . 121.7(2) ?
C17 C18 H18A . . 119.2 ?
C19 C18 H18A . . 119.2 ?
C20 C19 C18 . . 121.8(2) ?
C20 C19 H19A . . 119.1 ?
C18 C19 H19A . . 119.1 ?
C21 C20 C19 . . 115.9(2) ?
C21 C20 H20A . . 122.1 ?
C19 C20 H20A . . 122.1 ?
N5 C21 C20 . . 131.3(2) ?
N5 C21 C16 . . 105.6(2) ?
C20 C21 C16 . . 123.0(2) ?
N4 C22 N5 . . 112.5(2) ?
N4 C22 C23 . . 123.8(2) ?
N5 C22 C23 . . 123.7(2) ?
C22 C23 C24 . . 111.8(2) ?
C22 C23 H23A . . 109.3 ?
C24 C23 H23A . . 109.3 ?
C22 C23 H23B . . 109.3 ?
C24 C23 H23B . . 109.3 ?
H23A C23 H23B . . 107.9 ?
C23 C24 H24A . . 109.5 ?
C23 C24 H24B . . 109.5 ?
H24A C24 H24B . . 109.5 ?
C23 C24 H24C . . 109.5 ?
H24A C24 H24C . . 109.5 ?
H24B C24 H24C . . 109.5 ?
N5 C25 C26 . . 113.4(2) ?
N5 C25 H25A . . 108.9 ?
C26 C25 H25A . . 108.9 ?
N5 C25 H25B . . 108.9 ?
C26 C25 H25B . . 108.9 ?
H25A C25 H25B . . 107.7 ?
C27 C26 C30 . . 117.8(2) ?
C27 C26 C25 . . 119.9(2) ?
C30 C26 C25 . . 122.3(2) ?
C28 C27 C26 . . 119.2(3) ?
C28 C27 H27A . . 120.4 ?
C26 C27 H27A . . 120.4 ?
C29 C28 C27 . . 119.1(3) ?
C29 C28 H28A . . 120.4 ?
C27 C28 H28A . . 120.4 ?
N7 C31 C32 . . 170.4(9) ?
C31 C32 H32A . . 109.5 ?
C31 C32 H32B . . 109.5 ?
H32A C32 H32B . . 109.5 ?
C31 C32 H32C . . 109.5 ?
H32A C32 H32C . . 109.5 ?
H32B C32 H32C . . 109.5 ?
F1 B1 F2 . . 110.7(3) ?
F1 B1 F4 . . 110.3(3) ?
F2 B1 F4 . . 110.1(3) ?
F1 B1 F3 . . 107.9(3) ?
F2 B1 F3 . . 108.1(3) ?
F4 B1 F3 . . 109.7(2) ?
N6 C29 C28 . . 123.0(3) ?
N6 C29 H29A . . 118.5 ?
C28 C29 H29A . . 118.5 ?
C29 N6 C30 . . 117.6(2) ?
C29 N6 Cu1 . 2_656 119.65(18) ?
C30 N6 Cu1 . 2_656 121.62(17) ?
N6 C30 C26 . . 123.2(2) ?
N6 C30 H30A . . 118.4 ?
C26 C30 H30A . . 118.4 ?

loop_
_geom_bond_atom_site_label_1
_geom_bond_atom_site_label_2
_geom_bond_site_symmetry_2
_geom_bond_distance
_geom_bond_publ_flag
Cu1 N1 . 2.018(2) y
Cu1 N4 . 2.041(2) y
Cu1 N6 2_656 2.108(2) y
Cu1 N3 1_655 2.155(2) y
N1 C7 . 1.328(3) ?
N1 C1 . 1.396(3) ?
N2 C7 . 1.364(3) ?
N2 C6 . 1.386(3) ?
N2 C10 . 1.474(3) ?
N3 C15 . 1.341(3) ?
N3 C14 . 1.348(4) ?
N3 Cu1 1_455 2.155(2) ?
N4 C22 . 1.320(3) ?
N4 C16 . 1.398(3) ?
N5 C22 . 1.368(3) ?
N5 C21 . 1.386(3) ?
N5 C25 . 1.458(3) ?
C1 C2 . 1.393(3) ?
C1 C6 . 1.402(3) ?
C2 C3 . 1.380(4) ?
C2 H2A . 0.9300 ?
C3 C4 . 1.403(4) ?
C3 H3A . 0.9300 ?
C4 C5 . 1.384(4) ?
C4 H4A . 0.9300 ?
C5 C6 . 1.392(4) ?
C5 H5A . 0.9300 ?
C7 C8 . 1.492(4) ?
C8 C9 . 1.517(4) ?
C8 H8A . 0.9700 ?
C8 H8B . 0.9700 ?
C9 H9A . 0.9600 ?
C9 H9B . 0.9600 ?
C9 H9C . 0.9600 ?
C10 C11 . 1.511(4) ?
C10 H10A . 0.9700 ?
C10 H10B . 0.9700 ?
C11 C12 . 1.383(4) ?
C11 C15 . 1.398(3) ?
C12 C13 . 1.390(4) ?
C12 H12A . 0.9300 ?
C13 C14 . 1.382(4) ?
C13 H13A . 0.9300 ?
C14 H14A . 0.9300 ?
C15 H15A . 0.9300 ?
C16 C21 . 1.394(4) ?
C16 C17 . 1.397(4) ?
C17 C18 . 1.383(4) ?
C17 H17A . 0.9300 ?
C18 C19 . 1.396(4) ?
C18 H18A . 0.9300 ?
C19 C20 . 1.392(4) ?
C19 H19A . 0.9300 ?
C20 C21 . 1.390(3) ?
C20 H20A . 0.9300 ?
C22 C23 . 1.487(3) ?
C23 C24 . 1.522(4) ?
C23 H23A . 0.9700 ?
C23 H23B . 0.9700 ?
C24 H24A . 0.9600 ?
C24 H24B . 0.9600 ?
C24 H24C . 0.9600 ?
C25 C26 . 1.509(4) ?
C25 H25A . 0.9700 ?
C25 H25B . 0.9700 ?
C26 C27 . 1.387(4) ?
C26 C30 . 1.390(3) ?
C27 C28 . 1.383(4) ?
C27 H27A . 0.9300 ?
C28 C29 . 1.374(4) ?
C28 H28A . 0.9300 ?
N7 C31 . 1.223(5) ?
C31 C32 . 1.482(5) ?
C32 H32A . 0.9600 ?
C32 H32B . 0.9600 ?
C32 H32C . 0.9600 ?
B1 F1 . 1.375(4) ?
B1 F2 . 1.379(4) ?
B1 F4 . 1.387(4) ?
B1 F3 . 1.394(4) ?
C29 N6 . 1.337(3) ?
C29 H29A . 0.9300 ?
N6 C30 . 1.348(3) ?
N6 Cu1 2_656 2.108(2) ?
C30 H30A . 0.9300 ?

loop_
_geom_hbond_atom_site_label_D
_geom_hbond_atom_site_label_H
_geom_hbond_atom_site_label_A
_geom_hbond_site_symmetry_A
_geom_hbond_distance_DH
_geom_hbond_distance_HA
_geom_hbond_distance_DA
_geom_hbond_angle_DHA
C10 H10A F2 2_565 0.97 2.55 3.505(4) 169
C10 H10B F4 . 0.97 2.39 3.353(3) 175
C19 H19A F3 2_666 0.93 2.53 3.412(3) 158

loop_
_geom_torsion_atom_site_label_1
_geom_torsion_atom_site_label_2
_geom_torsion_atom_site_label_3
_geom_torsion_atom_site_label_4
_geom_torsion_site_symmetry_1
_geom_torsion_site_symmetry_4
_geom_torsion
N4 Cu1 N1 C7 . . 113.9(2)
N6 Cu1 N1 C7 2_656 . -127.3(2)
N3 Cu1 N1 C7 1_655 . -16.3(2)
N4 Cu1 N1 C1 . . -82.9(2)
N6 Cu1 N1 C1 2_656 . 35.9(2)
N3 Cu1 N1 C1 1_655 . 146.89(19)
N1 Cu1 N4 C22 . . -2.2(3)
N6 Cu1 N4 C22 2_656 . -119.4(2)
N3 Cu1 N4 C22 1_655 . 134.8(2)
N1 Cu1 N4 C16 . . -170.63(19)
N6 Cu1 N4 C16 2_656 . 72.2(2)
N3 Cu1 N4 C16 1_655 . -33.7(2)
C7 N1 C1 C2 . . 179.8(3)
Cu1 N1 C1 C2 . . 13.4(4)
C7 N1 C1 C6 . . 0.9(3)
Cu1 N1 C1 C6 . . -165.47(16)
N1 C1 C2 C3 . . -177.4(2)
C6 C1 C2 C3 . . 1.4(4)
C1 C2 C3 C4 . . 0.2(4)
C2 C3 C4 C5 . . -1.2(4)
C3 C4 C5 C6 . . 0.5(4)
C7 N2 C6 C5 . . -176.9(3)
C10 N2 C6 C5 . . -0.9(4)
C7 N2 C6 C1 . . 0.8(3)
C10 N2 C6 C1 . . 176.8(2)
C4 C5 C6 N2 . . 178.5(3)
C4 C5 C6 C1 . . 1.1(4)
C2 C1 C6 N2 . . 179.9(2)
N1 C1 C6 N2 . . -1.1(3)
C2 C1 C6 C5 . . -2.1(4)
N1 C1 C6 C5 . . 176.9(2)
C1 N1 C7 N2 . . -0.4(3)
Cu1 N1 C7 N2 . . 165.38(17)
C1 N1 C7 C8 . . 176.5(2)
Cu1 N1 C7 C8 . . -17.7(4)
C6 N2 C7 N1 . . -0.3(3)
C10 N2 C7 N1 . . -176.0(2)
C6 N2 C7 C8 . . -177.1(2)
C10 N2 C7 C8 . . 7.1(4)
N1 C7 C8 C9 . . -72.1(3)
N2 C7 C8 C9 . . 104.4(3)
C7 N2 C10 C11 . . -96.8(3)
C6 N2 C10 C11 . . 88.1(3)
N2 C10 C11 C12 . . 89.6(3)
N2 C10 C11 C15 . . -89.3(3)
C15 C11 C12 C13 . . 2.1(4)
C10 C11 C12 C13 . . -176.9(3)
C11 C12 C13 C14 . . 0.5(5)
C15 N3 C14 C13 . . 1.0(4)
Cu1 N3 C14 C13 1_455 . 159.6(3)
C12 C13 C14 N3 . . -2.2(5)
C14 N3 C15 C11 . . 1.8(4)
Cu1 N3 C15 C11 1_455 . -156.8(2)
C12 C11 C15 N3 . . -3.4(4)
C10 C11 C15 N3 . . 175.6(2)
C22 N4 C16 C21 . . -1.3(3)
Cu1 N4 C16 C21 . . 169.25(17)
C22 N4 C16 C17 . . 178.6(3)
Cu1 N4 C16 C17 . . -10.9(4)
C21 C16 C17 C18 . . -2.5(4)
N4 C16 C17 C18 . . 177.7(3)
C16 C17 C18 C19 . . 0.2(4)
C17 C18 C19 C20 . . 1.7(5)
C18 C19 C20 C21 . . -1.2(4)
C22 N5 C21 C20 . . 177.2(3)
C25 N5 C21 C20 . . -1.4(4)
C22 N5 C21 C16 . . -1.2(3)
C25 N5 C21 C16 . . -179.9(2)
C19 C20 C21 N5 . . -179.4(3)
C19 C20 C21 C16 . . -1.2(4)
C17 C16 C21 N5 . . -178.3(2)
N4 C16 C21 N5 . . 1.6(3)
C17 C16 C21 C20 . . 3.1(4)
N4 C16 C21 C20 . . -177.0(2)
C16 N4 C22 N5 . . 0.5(3)
Cu1 N4 C22 N5 . . -169.83(16)
C16 N4 C22 C23 . . -177.1(2)
Cu1 N4 C22 C23 . . 12.5(4)
C21 N5 C22 N4 . . 0.4(3)
C25 N5 C22 N4 . . 179.0(2)
C21 N5 C22 C23 . . 178.1(2)
C25 N5 C22 C23 . . -3.3(4)
N4 C22 C23 C24 . . 97.7(3)
N5 C22 C23 C24 . . -79.7(3)
C22 N5 C25 C26 . . 115.1(3)
C21 N5 C25 C26 . . -66.5(3)
N5 C25 C26 C27 . . 151.7(2)
N5 C25 C26 C30 . . -30.9(3)
C30 C26 C27 C28 . . 0.5(4)
C25 C26 C27 C28 . . 178.1(3)
C26 C27 C28 C29 . . 0.3(5)
C27 C28 C29 N6 . . -0.8(5)
C28 C29 N6 C30 . . 0.5(4)
C28 C29 N6 Cu1 . 2_656 168.6(2)
C29 N6 C30 C26 . . 0.4(4)
Cu1 N6 C30 C26 2_656 . -167.46(18)
C27 C26 C30 N6 . . -0.9(4)
C25 C26 C30 N6 . . -178.4(2)
